data_1548661
loop_
_publ_author_name
'De, Anangsha'
'Zhang, Qian-Fan'
'Mondal, Bijan'
'Cheung, Ling Fung'
'Kar, Sourav'
'Saha, Koushik'
'Varghese, Babu'
'Wang, Lai-Sheng'
'Ghosh, Sundargopal'

_publ_section_title
;
 [(Cp<sub>2</sub>M)<sub>2</sub>B<sub>9</sub>H<sub>11</sub>] (M&#x00A0;= Zr
 or Hf): early transition metal 'guarded' heptaborane with strong covalent
 and electrostatic bonding.
;
_journal_issue 7
_journal_name_full 'Chemical science'
_journal_page_first 1976
_journal_page_last 1981
_journal_paper_doi 10.1039/c7sc05014c
_journal_volume 9
_journal_year 2018
_chemical_formula_sum 'C27 H39 B9 Zr2'
_chemical_formula_weight 643.31
_space_group_crystal_system monoclinic
_space_group_IT_number 14
_space_group_name_Hall '-P 2ybc'
_space_group_name_H-M_alt 'P 1 21/c 1'
_symmetry_space_group_name_Hall '-P 2ybc'
_symmetry_space_group_name_H-M 'P 1 21/c 1'
_atom_sites_solution_hydrogens mixed
_audit_creation_method SHELXL-2014/7
_audit_update_record
;
2017-08-10 deposited with the CCDC.
2018-01-11 downloaded from the CCDC.
;
_cell_angle_alpha 90
_cell_angle_beta 109.855(2)
_cell_angle_gamma 90
_cell_formula_units_Z 4
_cell_length_a 17.2544(6)
_cell_length_b 12.8796(3)
_cell_length_c 14.6295(5)
_cell_measurement_reflns_used 4687
_cell_measurement_temperature 296(2)
_cell_measurement_theta_max 22.9
_cell_measurement_theta_min 2.5
_cell_volume 3057.85(17)
_computing_cell_refinement 'APEX2/SAINT (Bruker, 2004)'
_computing_data_collection 'APEX2 (Bruker, 2004)'
_computing_data_reduction 'SAINT/XPREP (Bruker, 2004)'
_computing_molecular_graphics 'ORTEP3 (Farrugia, 1997) and Mercury (Bruno et al., 2002)'
_computing_publication_material 'SHELXL-2014 (Sheldrick, 2014)'
_computing_structure_refinement 'SHELXL-2014 (Sheldrick, 2014)'
_computing_structure_solution 'SIR92 (Altornare et al., 1993)'
_diffrn_ambient_temperature 296(2)
_diffrn_measured_fraction_theta_full 1.000
_diffrn_measured_fraction_theta_max 1.000
_diffrn_measurement_device_type 'Bruker axs kappa apex2 CCD Diffractometer'
_diffrn_measurement_method '\w and \f scan'
_diffrn_radiation_type MoK\a
_diffrn_radiation_wavelength 0.71073
_diffrn_reflns_av_R_equivalents 0.0459
_diffrn_reflns_av_unetI/netI 0.0460
_diffrn_reflns_Laue_measured_fraction_full 1.000
_diffrn_reflns_Laue_measured_fraction_max 1.000
_diffrn_reflns_limit_h_max 20
_diffrn_reflns_limit_h_min -20
_diffrn_reflns_limit_k_max 15
_diffrn_reflns_limit_k_min -13
_diffrn_reflns_limit_l_max 17
_diffrn_reflns_limit_l_min -13
_diffrn_reflns_number 23741
_diffrn_reflns_point_group_measured_fraction_full 1.000
_diffrn_reflns_point_group_measured_fraction_max 1.000
_diffrn_reflns_theta_full 24.999
_diffrn_reflns_theta_max 24.999
_diffrn_reflns_theta_min 2.019
_diffrn_source 'Sealed tube'
_exptl_absorpt_coefficient_mu 0.698
_exptl_absorpt_correction_T_max 0.85
_exptl_absorpt_correction_T_min 0.63
_exptl_absorpt_correction_type multi-scan
_exptl_absorpt_process_details 'SADABS (Bruker, 1999)'
_exptl_crystal_colour 'pale yellow'
_exptl_crystal_density_diffrn 1.397
_exptl_crystal_description block
_exptl_crystal_F_000 1304
_exptl_crystal_size_max 0.350
_exptl_crystal_size_mid 0.220
_exptl_crystal_size_min 0.100
_refine_diff_density_max 0.558
_refine_diff_density_min -0.548
_refine_diff_density_rms 0.067
_refine_ls_extinction_method none
_refine_ls_goodness_of_fit_ref 1.021
_refine_ls_hydrogen_treatment mixed
_refine_ls_matrix_type full
_refine_ls_number_parameters 435
_refine_ls_number_reflns 5391
_refine_ls_number_restraints 458
_refine_ls_restrained_S_all 1.132
_refine_ls_R_factor_all 0.0667
_refine_ls_R_factor_gt 0.0375
_refine_ls_shift/su_max 0.005
_refine_ls_shift/su_mean 0.000
_refine_ls_structure_factor_coef Fsqd
_refine_ls_weighting_details 'w=1/[\s^2^(Fo^2^)+(0.0348P)^2^+1.6215P] where P=(Fo^2^+2Fc^2^)/3'
_refine_ls_weighting_scheme calc
_refine_ls_wR_factor_gt 0.0767
_refine_ls_wR_factor_ref 0.0880
_reflns_Friedel_coverage 0.000
_reflns_number_gt 3722
_reflns_number_total 5391
_reflns_threshold_expression 'I > 2\s(I)'
_cod_data_source_file c7sc05014c2.cif
_cod_data_source_block ZR
_cod_depositor_comments 'Adding full bibliography for 1548660--1548662.cif.'
_cod_database_code 1548661
_shelx_shelxl_version_number 2014/7
_shelx_space_group_comment
;
The symmetry employed for this shelxl refinement is uniquely defined
by the following loop, which should always be used as a source of
symmetry information in preference to the above space-group names.
They are only intended as comments.
;
_shelx_estimated_absorpt_t_min 0.792
_shelx_estimated_absorpt_t_max 0.933

loop_
_space_group_symop_operation_xyz
'x, y, z'
'-x, y+1/2, -z+1/2'
'-x, -y, -z'
'x, -y-1/2, z-1/2'

loop_
_atom_site_label
_atom_site_type_symbol
_atom_site_fract_x
_atom_site_fract_y
_atom_site_fract_z
_atom_site_U_iso_or_equiv
_atom_site_adp_type
_atom_site_occupancy
_atom_site_site_symmetry_order
_atom_site_calc_flag
_atom_site_refinement_flags_posn
_atom_site_refinement_flags_adp
_atom_site_refinement_flags_occupancy
_atom_site_disorder_assembly
_atom_site_disorder_group
C1 C 0.4836(7) 0.3106(5) 0.1006(5) 0.120(2) Uani 1 1 d . U . . .
H1 H 0.4765 0.2389 0.0980 0.144 Uiso 1 1 calc R U . . .
C2 C 0.4238(4) 0.3825(7) 0.0728(4) 0.0945(19) Uani 1 1 d . U . . .
H2 H 0.3675 0.3694 0.0465 0.113 Uiso 1 1 calc R U . . .
C3 C 0.4585(6) 0.4738(5) 0.0893(4) 0.098(2) Uani 1 1 d . U . . .
H3 H 0.4310 0.5371 0.0767 0.117 Uiso 1 1 calc R U . . .
C4 C 0.5410(6) 0.4611(7) 0.1278(4) 0.122(3) Uani 1 1 d . U . . .
H4 H 0.5808 0.5128 0.1474 0.146 Uiso 1 1 calc R U . . .
C5 C 0.5529(5) 0.3597(9) 0.1316(5) 0.122(3) Uani 1 1 d . U . . .
H5 H 0.6044 0.3279 0.1536 0.147 Uiso 1 1 calc R U . . .
C6 C 0.5598(3) 0.3030(4) 0.4068(3) 0.0745(14) Uani 1 1 d . U . . .
H6 H 0.5396 0.2393 0.4184 0.089 Uiso 1 1 calc R U . . .
C7 C 0.5385(3) 0.3966(4) 0.4325(3) 0.0666(13) Uani 1 1 d . U . . .
H7 H 0.5002 0.4076 0.4635 0.080 Uiso 1 1 calc R U . . .
C8 C 0.5820(3) 0.4732(4) 0.4055(3) 0.0691(14) Uani 1 1 d . U . . .
H8 H 0.5791 0.5441 0.4156 0.083 Uiso 1 1 calc R U . . .
C9 C 0.6316(3) 0.4239(4) 0.3598(3) 0.0655(13) Uani 1 1 d . U . . .
H9 H 0.6678 0.4559 0.3339 0.079 Uiso 1 1 calc R U . . .
C10 C 0.6162(3) 0.3179(4) 0.3610(3) 0.0672(13) Uani 1 1 d . U . . .
H10 H 0.6400 0.2660 0.3351 0.081 Uiso 1 1 calc R U . . .
C11 C 0.0881(3) 0.4770(6) 0.1046(4) 0.0900(18) Uani 1 1 d . U . . .
H11 H 0.1332 0.4977 0.0879 0.108 Uiso 1 1 calc R U . . .
C12 C 0.0550(4) 0.3813(5) 0.0915(4) 0.102(2) Uani 1 1 d . U . . .
H12 H 0.0733 0.3245 0.0652 0.122 Uiso 1 1 calc R U . . .
C13 C -0.0134(3) 0.3828(5) 0.1255(4) 0.0927(18) Uani 1 1 d . U . . .
H13 H -0.0483 0.3280 0.1261 0.111 Uiso 1 1 calc R U . . .
C14 C -0.0168(3) 0.4823(4) 0.1571(3) 0.0732(14) Uani 1 1 d . U . . .
H14 H -0.0559 0.5074 0.1823 0.088 Uiso 1 1 calc R U . . .
C15 C 0.0457(3) 0.5385(4) 0.1457(4) 0.0811(15) Uani 1 1 d . U . . .
H15 H 0.0574 0.6077 0.1633 0.097 Uiso 1 1 calc R U . . .
C16 C 0.0820(4) 0.3816(5) 0.4229(4) 0.0971(19) Uani 1 1 d . U . . .
H16 H 0.0525 0.3229 0.4287 0.117 Uiso 1 1 calc R U . . .
C17 C 0.0498(3) 0.4767(5) 0.3859(4) 0.0841(16) Uani 1 1 d . U . . .
H17 H -0.0058 0.4937 0.3623 0.101 Uiso 1 1 calc R U . . .
C18 C 0.1132(4) 0.5418(4) 0.3894(4) 0.0799(15) Uani 1 1 d . U . . .
H18 H 0.1080 0.6101 0.3675 0.096 Uiso 1 1 calc R U . . .
C19 C 0.1858(3) 0.4895(5) 0.4306(3) 0.0764(14) Uani 1 1 d . U . . .
H19 H 0.2383 0.5170 0.4431 0.092 Uiso 1 1 calc R U . . .
C20 C 0.1684(4) 0.3905(5) 0.4505(4) 0.0870(17) Uani 1 1 d . U . . .
H20 H 0.2066 0.3383 0.4774 0.104 Uiso 1 1 calc R U . . .
C21 C 0.8052(4) 0.3247(6) 0.2727(6) 0.075(2) Uani 0.703(6) 1 d D U P A 1
C22 C 0.7770(14) 0.2402(10) 0.2127(8) 0.080(4) Uani 0.703(6) 1 d D U P A 1
H22 H 0.7790 0.1735 0.2379 0.096 Uiso 0.703(6) 1 calc R U P A 1
C23 C 0.7455(5) 0.2584(6) 0.1135(7) 0.087(3) Uani 0.703(6) 1 d D U P A 1
H23 H 0.7231 0.2023 0.0732 0.104 Uiso 0.703(6) 1 calc R U P A 1
C24 C 0.7450(11) 0.3507(8) 0.0715(10) 0.088(3) Uani 0.703(6) 1 d D U P A 1
H24 H 0.7270 0.3590 0.0044 0.105 Uiso 0.703(6) 1 calc R U P A 1
C25 C 0.7734(5) 0.4336(7) 0.1355(8) 0.090(3) Uani 0.703(6) 1 d D U P A 1
H25 H 0.7719 0.4998 0.1096 0.108 Uiso 0.703(6) 1 calc R U P A 1
C26 C 0.8034(17) 0.4229(11) 0.2347(8) 0.070(3) Uani 0.703(6) 1 d D U P A 1
H26 H 0.8219 0.4801 0.2750 0.084 Uiso 0.703(6) 1 calc R U P A 1
C27 C 0.8395(17) 0.3088(12) 0.3789(10) 0.122(6) Uani 0.703(6) 1 d D U P A 1
H27A H 0.8564 0.3744 0.4106 0.183 Uiso 0.703(6) 1 calc R U P A 1
H27B H 0.7982 0.2785 0.4010 0.183 Uiso 0.703(6) 1 calc R U P A 1
H27C H 0.8862 0.2632 0.3940 0.183 Uiso 0.703(6) 1 calc R U P A 1
C21' C 0.7789(10) 0.3496(15) 0.1746(17) 0.078(4) Uani 0.297(6) 1 d D U P A 2
C22' C 0.768(4) 0.254(3) 0.210(2) 0.078(5) Uani 0.297(6) 1 d D U P A 2
H22' H 0.7391 0.2027 0.1667 0.094 Uiso 0.297(6) 1 calc R U P A 2
C23' C 0.7977(10) 0.2313(15) 0.3076(16) 0.085(4) Uani 0.297(6) 1 d D U P A 2
H23' H 0.7937 0.1638 0.3282 0.102 Uiso 0.297(6) 1 calc R U P A 2
C24' C 0.833(3) 0.3060(18) 0.375(3) 0.085(7) Uani 0.297(6) 1 d D U P A 2
H24' H 0.8532 0.2909 0.4409 0.102 Uiso 0.297(6) 1 calc R U P A 2
C25' C 0.8383(10) 0.4037(13) 0.3415(16) 0.077(4) Uani 0.297(6) 1 d D U P A 2
H25' H 0.8598 0.4571 0.3856 0.093 Uiso 0.297(6) 1 calc R U P A 2
C26' C 0.812(5) 0.424(3) 0.2436(16) 0.077(6) Uani 0.297(6) 1 d D U P A 2
H26' H 0.8170 0.4916 0.2233 0.093 Uiso 0.297(6) 1 calc R U P A 2
C27' C 0.752(3) 0.395(3) 0.073(2) 0.141(14) Uani 0.297(6) 1 d D U P A 2
H27D H 0.7289 0.3409 0.0262 0.212 Uiso 0.297(6) 1 calc R U P A 2
H27E H 0.7109 0.4474 0.0667 0.212 Uiso 0.297(6) 1 calc R U P A 2
H27F H 0.7984 0.4250 0.0609 0.212 Uiso 0.297(6) 1 calc R U P A 2
B1 B 0.3833(3) 0.5327(3) 0.2620(4) 0.0402(11) Uani 1 1 d . . . . .
B2 B 0.3487(2) 0.4037(3) 0.2592(3) 0.0323(9) Uani 1 1 d . . . . .
B3 B 0.3719(3) 0.2834(3) 0.2553(4) 0.0480(13) Uani 1 1 d . . . . .
H3A H 0.4203 0.2299 0.2514 0.058 Uiso 1 1 calc R U . . .
B4 B 0.2954(3) 0.2084(4) 0.2582(5) 0.0714(18) Uani 1 1 d . . . . .
B5 B 0.2194(3) 0.2826(3) 0.2640(4) 0.0546(14) Uani 1 1 d . . . . .
B6 B 0.2544(2) 0.3989(3) 0.2643(3) 0.0359(10) Uani 1 1 d . . . . .
H6A H 0.2407 0.4820 0.2673 0.043 Uiso 1 1 calc R U . . .
B7 B 0.3254(3) 0.3102(3) 0.3450(4) 0.0506(13) Uani 1 1 d . . . . .
H7A H 0.3512 0.3061 0.4247 0.061 Uiso 1 1 calc R U . . .
B8 B 0.2707(3) 0.3144(3) 0.1747(4) 0.0533(13) Uani 1 1 d . . . . .
H8A H 0.2452 0.3141 0.0948 0.064 Uiso 1 1 calc R U . . .
B9 B 0.1343(4) 0.2101(4) 0.2698(7) 0.083(2) Uani 1 1 d . . . . .
Zr1 Zr 0.48756(2) 0.39563(2) 0.25177(3) 0.03181(11) Uani 1 1 d . . . . .
Zr2 Zr 0.11292(2) 0.40601(3) 0.26983(3) 0.04213(13) Uani 1 1 d . . . . .
H1X H 0.346(2) 0.577(2) 0.197(2) 0.042(10) Uiso 1 1 d . . . . .
H2X H 0.451(2) 0.538(3) 0.257(3) 0.059(11) Uiso 1 1 d . . . . .
H3X H 0.388(2) 0.572(3) 0.329(3) 0.050(11) Uiso 1 1 d . . . . .
H5X H 0.077(3) 0.262(4) 0.273(3) 0.109(16) Uiso 1 1 d . . . . .
H6X H 0.104(3) 0.164(4) 0.200(3) 0.103(18) Uiso 1 1 d . . . . .
H7X H 0.154(2) 0.166(3) 0.340(3) 0.071(14) Uiso 1 1 d . . . . .
H8X H 0.298(3) 0.124(4) 0.259(3) 0.096(16) Uiso 1 1 d . . . . .

loop_
_atom_site_aniso_label
_atom_site_aniso_U_11
_atom_site_aniso_U_22
_atom_site_aniso_U_33
_atom_site_aniso_U_23
_atom_site_aniso_U_13
_atom_site_aniso_U_12
C1 0.226(7) 0.084(4) 0.070(4) -0.030(3) 0.076(5) -0.004(5)
C2 0.068(3) 0.176(6) 0.037(3) -0.017(4) 0.015(3) -0.032(4)
C3 0.161(6) 0.099(4) 0.049(4) 0.023(3) 0.057(4) 0.050(4)
C4 0.143(6) 0.190(6) 0.050(4) -0.015(4) 0.054(4) -0.094(5)
C5 0.090(4) 0.240(7) 0.055(4) 0.007(5) 0.047(4) 0.075(5)
C6 0.080(3) 0.080(3) 0.050(3) 0.024(3) 0.005(3) 0.001(3)
C7 0.055(3) 0.111(4) 0.033(3) -0.008(3) 0.014(2) 0.000(3)
C8 0.062(3) 0.068(3) 0.057(3) -0.024(2) -0.006(2) 0.003(2)
C9 0.036(2) 0.104(4) 0.052(3) 0.001(3) 0.009(2) -0.013(2)
C10 0.056(3) 0.084(3) 0.052(3) -0.003(3) 0.007(2) 0.032(3)
C11 0.057(3) 0.153(5) 0.058(4) 0.030(4) 0.017(3) 0.022(4)
C12 0.095(4) 0.127(5) 0.061(4) -0.031(3) -0.003(3) 0.048(4)
C13 0.054(3) 0.100(4) 0.094(4) -0.004(3) -0.014(3) -0.015(3)
C14 0.045(3) 0.098(4) 0.070(3) 0.016(3) 0.011(2) 0.023(3)
C15 0.071(3) 0.082(3) 0.074(4) 0.030(3) 0.004(3) 0.007(3)
C16 0.103(4) 0.114(4) 0.096(4) 0.026(3) 0.063(4) -0.018(4)
C17 0.061(3) 0.130(4) 0.072(4) -0.003(3) 0.035(3) 0.018(3)
C18 0.098(4) 0.079(3) 0.070(4) -0.007(3) 0.037(3) 0.010(3)
C19 0.061(3) 0.115(4) 0.054(3) -0.011(3) 0.021(3) -0.002(3)
C20 0.087(4) 0.114(4) 0.061(3) 0.036(3) 0.027(3) 0.039(3)
C21 0.042(4) 0.081(4) 0.109(6) -0.009(4) 0.036(4) 0.006(3)
C22 0.052(7) 0.058(5) 0.127(6) -0.032(5) 0.024(5) -0.005(5)
C23 0.064(5) 0.069(4) 0.118(7) -0.032(5) 0.018(5) 0.011(4)
C24 0.060(5) 0.106(7) 0.101(8) -0.016(6) 0.032(5) 0.009(6)
C25 0.047(5) 0.091(5) 0.139(8) -0.002(6) 0.039(5) -0.009(4)
C26 0.039(7) 0.050(4) 0.121(6) -0.018(5) 0.029(5) -0.005(4)
C27 0.071(10) 0.212(14) 0.086(9) 0.011(10) 0.030(7) 0.037(10)
C21' 0.039(6) 0.083(6) 0.116(7) -0.014(7) 0.032(6) 0.006(6)
C22' 0.046(9) 0.064(8) 0.124(9) -0.025(8) 0.028(8) 0.004(8)
C23' 0.051(8) 0.078(8) 0.134(10) -0.004(9) 0.044(8) 0.013(7)
C24' 0.048(11) 0.094(11) 0.117(13) 0.008(12) 0.034(11) 0.004(11)
C25' 0.043(7) 0.081(8) 0.115(10) -0.016(8) 0.036(7) 0.001(7)
C26' 0.043(9) 0.069(8) 0.123(9) -0.010(9) 0.033(8) 0.000(8)
C27' 0.09(2) 0.22(3) 0.09(2) -0.04(2) 0.004(17) 0.05(3)
B1 0.036(3) 0.032(2) 0.059(3) 0.003(2) 0.024(3) 0.0000(19)
B2 0.029(2) 0.033(2) 0.034(2) 0.0021(19) 0.0097(19) 0.0021(18)
B3 0.037(3) 0.032(2) 0.077(4) 0.000(2) 0.021(3) 0.007(2)
B4 0.048(3) 0.033(2) 0.143(6) 0.002(3) 0.045(4) -0.003(2)
B5 0.039(3) 0.038(2) 0.090(4) 0.000(2) 0.026(3) -0.002(2)
B6 0.033(2) 0.030(2) 0.044(3) 0.009(2) 0.012(2) 0.0046(18)
B7 0.038(3) 0.046(3) 0.071(4) 0.023(3) 0.021(3) 0.007(2)
B8 0.039(3) 0.052(3) 0.069(4) -0.021(3) 0.018(3) -0.007(2)
B9 0.047(3) 0.042(3) 0.165(8) 0.011(4) 0.045(4) -0.005(3)
Zr1 0.0304(2) 0.03518(19) 0.0322(2) -0.00363(16) 0.01364(16) 0.00037(15)
Zr2 0.0281(2) 0.0439(2) 0.0546(3) 0.00694(19) 0.01441(19) 0.00304(16)

loop_
_atom_type_symbol
_atom_type_description
_atom_type_scat_dispersion_real
_atom_type_scat_dispersion_imag
_atom_type_scat_source
C C 0.0033 0.0016 'International Tables Vol C Tables 4.2.6.8 and 6.1.1.4'
H H 0.0000 0.0000 'International Tables Vol C Tables 4.2.6.8 and 6.1.1.4'
B B 0.0013 0.0007 'International Tables Vol C Tables 4.2.6.8 and 6.1.1.4'
Zr Zr -2.9673 0.5597 'International Tables Vol C Tables 4.2.6.8 and 6.1.1.4'

loop_
_geom_angle_atom_site_label_1
_geom_angle_atom_site_label_2
_geom_angle_atom_site_label_3
_geom_angle
C5 C1 C2 107.1(7)
C5 C1 Zr1 74.1(4)
C2 C1 Zr1 75.4(3)
C5 C1 H1 126.5
C2 C1 H1 126.5
Zr1 C1 H1 116.3
C3 C2 C1 108.0(6)
C3 C2 Zr1 74.4(3)
C1 C2 Zr1 73.0(3)
C3 C2 H2 126.0
C1 C2 H2 126.0
Zr1 C2 H2 118.5
C2 C3 C4 108.7(6)
C2 C3 Zr1 75.0(3)
C4 C3 Zr1 73.1(3)
C2 C3 H3 125.7
C4 C3 H3 125.7
Zr1 C3 H3 118.2
C5 C4 C3 105.3(6)
C5 C4 Zr1 73.8(4)
C3 C4 Zr1 75.0(3)
C5 C4 H4 127.3
C3 C4 H4 127.3
Zr1 C4 H4 116.3
C1 C5 C4 110.9(7)
C1 C5 Zr1 75.3(4)
C4 C5 Zr1 74.8(4)
C1 C5 H5 124.6
C4 C5 H5 124.6
Zr1 C5 H5 117.1
C7 C6 C10 108.5(5)
C7 C6 Zr1 74.1(3)
C10 C6 Zr1 72.9(3)
C7 C6 H6 125.7
C10 C6 H6 125.7
Zr1 C6 H6 119.1
C6 C7 C8 109.5(4)
C6 C7 Zr1 74.4(3)
C8 C7 Zr1 74.3(3)
C6 C7 H7 125.3
C8 C7 H7 125.3
Zr1 C7 H7 117.8
C7 C8 C9 107.1(4)
C7 C8 Zr1 73.7(2)
C9 C8 Zr1 73.0(2)
C7 C8 H8 126.5
C9 C8 H8 126.5
Zr1 C8 H8 118.9
C10 C9 C8 106.6(4)
C10 C9 Zr1 73.1(2)
C8 C9 Zr1 74.2(2)
C10 C9 H9 126.7
C8 C9 H9 126.7
Zr1 C9 H9 118.1
C6 C10 C9 108.3(4)
C6 C10 Zr1 75.0(3)
C9 C10 Zr1 74.2(2)
C6 C10 H10 125.9
C9 C10 H10 125.9
Zr1 C10 H10 117.0
C12 C11 C15 109.5(5)
C12 C11 Zr2 74.1(3)
C15 C11 Zr2 73.9(3)
C12 C11 H11 125.3
C15 C11 H11 125.3
Zr2 C11 H11 118.6
C11 C12 C13 107.4(5)
C11 C12 Zr2 74.5(3)
C13 C12 Zr2 73.6(3)
C11 C12 H12 126.3
C13 C12 H12 126.3
Zr2 C12 H12 117.7
C14 C13 C12 105.4(5)
C14 C13 Zr2 74.1(3)
C12 C13 Zr2 73.0(3)
C14 C13 H13 127.3
C12 C13 H13 127.3
Zr2 C13 H13 117.8
C15 C14 C13 109.4(5)
C15 C14 Zr2 73.6(3)
C13 C14 Zr2 73.9(3)
C15 C14 H14 125.3
C13 C14 H14 125.3
Zr2 C14 H14 119.0
C11 C15 C14 108.4(5)
C11 C15 Zr2 74.5(3)
C14 C15 Zr2 74.7(3)
C11 C15 H15 125.8
C14 C15 H15 125.8
Zr2 C15 H15 117.0
C17 C16 C20 106.6(5)
C17 C16 Zr2 73.4(3)
C20 C16 Zr2 73.7(3)
C17 C16 H16 126.7
C20 C16 H16 126.7
Zr2 C16 H16 118.3
C18 C17 C16 108.7(5)
C18 C17 Zr2 73.7(3)
C16 C17 Zr2 74.4(3)
C18 C17 H17 125.6
C16 C17 H17 125.6
Zr2 C17 H17 118.1
C17 C18 C19 108.4(5)
C17 C18 Zr2 74.3(3)
C19 C18 Zr2 75.3(3)
C17 C18 H18 125.8
C19 C18 H18 125.8
Zr2 C18 H18 116.7
C20 C19 C18 108.6(5)
C20 C19 Zr2 73.8(3)
C18 C19 Zr2 72.8(3)
C20 C19 H19 125.7
C18 C19 H19 125.7
Zr2 C19 H19 119.5
C19 C20 C16 107.7(5)
C19 C20 Zr2 74.5(3)
C16 C20 Zr2 73.5(3)
C19 C20 H20 126.2
C16 C20 H20 126.2
Zr2 C20 H20 117.9
C22 C21 C26 120.9(10)
C22 C21 C27 119.2(10)
C26 C21 C27 119.9(9)
C21 C22 C23 117.4(10)
C21 C22 H22 121.3
C23 C22 H22 121.3
C24 C23 C22 124.8(9)
C24 C23 H23 117.6
C22 C23 H23 117.6
C23 C24 C25 115.2(11)
C23 C24 H24 122.4
C25 C24 H24 122.4
C26 C25 C24 123.6(11)
C26 C25 H25 118.2
C24 C25 H25 118.2
C25 C26 C21 117.9(10)
C25 C26 H26 121.1
C21 C26 H26 121.1
C21 C27 H27A 109.5
C21 C27 H27B 109.5
H27A C27 H27B 109.5
C21 C27 H27C 109.5
H27A C27 H27C 109.5
H27B C27 H27C 109.5
C26' C21' C22' 115(3)
C26' C21' C27' 111(2)
C22' C21' C27' 133(3)
C23' C22' C21' 122(3)
C23' C22' H22' 119.1
C21' C22' H22' 119.1
C24' C23' C22' 121(3)
C24' C23' H23' 119.3
C22' C23' H23' 119.3
C23' C24' C25' 117(3)
C23' C24' H24' 121.3
C25' C24' H24' 121.3
C24' C25' C26' 121(3)
C24' C25' H25' 119.6
C26' C25' H25' 119.6
C21' C26' C25' 123(3)
C21' C26' H26' 118.6
C25' C26' H26' 118.6
C21' C27' H27D 109.5
C21' C27' H27E 109.5
H27D C27' H27E 109.5
C21' C27' H27F 109.5
H27D C27' H27F 109.5
H27E C27' H27F 109.5
B2 B1 Zr1 65.63(18)
B2 B1 H1X 111.8(16)
Zr1 B1 H1X 121.1(17)
B2 B1 H2X 112.5(16)
Zr1 B1 H2X 46.9(16)
H1X B1 H2X 102(2)
B2 B1 H3X 112.2(18)
Zr1 B1 H3X 122.8(19)
H1X B1 H3X 112(2)
H2X B1 H3X 105(2)
B3 B2 B6 103.0(3)
B3 B2 B1 145.6(3)
B6 B2 B1 111.4(3)
B3 B2 B7 61.1(3)
B6 B2 B7 60.6(2)
B1 B2 B7 137.5(3)
B3 B2 B8 61.1(3)
B6 B2 B8 60.8(2)
B1 B2 B8 138.9(3)
B7 B2 B8 77.2(3)
B3 B2 Zr1 72.4(2)
B6 B2 Zr1 175.4(2)
B1 B2 Zr1 73.2(2)
B7 B2 Zr1 116.1(2)
B8 B2 Zr1 116.1(2)
B2 B3 B4 110.7(3)
B2 B3 B7 67.0(3)
B4 B3 B7 62.1(3)
B2 B3 B8 67.0(3)
B4 B3 B8 62.4(3)
B7 B3 B8 82.0(3)
B2 B3 Zr1 69.5(2)
B4 B3 Zr1 179.6(4)
B7 B3 Zr1 117.9(3)
B8 B3 Zr1 118.0(3)
B2 B3 H3A 144.0
B4 B3 H3A 105.3
B7 B3 H3A 134.2
B8 B3 H3A 134.0
Zr1 B3 H3A 74.5
B3 B4 B5 108.6(3)
B3 B4 B7 62.8(3)
B5 B4 B7 65.1(3)
B3 B4 B8 62.6(3)
B5 B4 B8 65.3(3)
B7 B4 B8 82.4(3)
B3 B4 H8X 123(2)
B5 B4 H8X 128(2)
B7 B4 H8X 137(2)
B8 B4 H8X 140(2)
B6 B5 B4 103.6(3)
B6 B5 B9 143.8(4)
B4 B5 B9 112.6(4)
B6 B5 B7 62.1(2)
B4 B5 B7 60.8(3)
B9 B5 B7 136.9(5)
B6 B5 B8 62.0(3)
B4 B5 B8 60.9(3)
B9 B5 B8 138.9(5)
B7 B5 B8 78.7(3)
B6 B5 Zr2 71.5(2)
B4 B5 Zr2 175.0(3)
B9 B5 Zr2 72.3(2)
B7 B5 Zr2 116.3(3)
B8 B5 Zr2 115.1(3)
B5 B6 B2 114.0(3)
B5 B6 B7 65.3(3)
B2 B6 B7 65.9(2)
B5 B6 B8 65.6(3)
B2 B6 B8 65.8(2)
B7 B6 B8 81.5(3)
B5 B6 Zr2 70.2(2)
B2 B6 Zr2 175.7(2)
B7 B6 Zr2 117.6(2)
B8 B6 Zr2 116.6(2)
B5 B6 H6A 144.9
B2 B6 H6A 101.1
B7 B6 H6A 134.5
B8 B6 H6A 135.0
Zr2 B6 H6A 74.7
B4 B7 B3 55.1(3)
B4 B7 B6 91.8(3)
B3 B7 B6 90.9(3)
B4 B7 B5 54.1(3)
B3 B7 B5 94.9(3)
B6 B7 B5 52.7(2)
B4 B7 B2 94.2(3)
B3 B7 B2 51.9(2)
B6 B7 B2 53.5(2)
B5 B7 B2 94.9(3)
B4 B7 H7A 129.6
B3 B7 H7A 130.4
B6 B7 H7A 131.9
B5 B7 H7A 128.9
B2 B7 H7A 129.6
B4 B8 B3 55.0(3)
B4 B8 B6 91.4(3)
B3 B8 B6 90.8(3)
B4 B8 B5 53.8(3)
B3 B8 B5 94.5(3)
B6 B8 B5 52.4(2)
B4 B8 B2 93.9(3)
B3 B8 B2 51.9(2)
B6 B8 B2 53.5(2)
B5 B8 B2 94.5(3)
B4 B8 H8A 129.9
B3 B8 H8A 130.5
B6 B8 H8A 132.1
B5 B8 H8A 129.2
B2 B8 H8A 129.8
B5 B9 Zr2 66.4(2)
B5 B9 H5X 115(2)
Zr2 B9 H5X 48(2)
B5 B9 H6X 111(3)
Zr2 B9 H6X 119(2)
H5X B9 H6X 101(3)
B5 B9 H7X 108(2)
Zr2 B9 H7X 120(2)
H5X B9 H7X 104(3)
H6X B9 H7X 118(3)
C5 Zr1 B2 138.1(2)
C5 Zr1 C4 31.4(2)
B2 Zr1 C4 129.9(3)
C5 Zr1 C1 30.7(2)
B2 Zr1 C1 109.5(3)
C4 Zr1 C1 52.1(2)
C5 Zr1 C10 81.67(19)
B2 Zr1 C10 132.12(16)
C4 Zr1 C10 97.9(3)
C1 Zr1 C10 98.4(3)
C5 Zr1 C3 51.3(2)
B2 Zr1 C3 98.3(2)
C4 Zr1 C3 31.9(2)
C1 Zr1 C3 51.6(2)
C10 Zr1 C3 129.3(2)
C5 Zr1 C2 51.1(2)
B2 Zr1 C2 87.67(17)
C4 Zr1 C2 52.0(2)
C1 Zr1 C2 31.6(2)
C10 Zr1 C2 129.5(2)
C3 Zr1 C2 30.58(19)
C5 Zr1 C9 83.0(2)
B2 Zr1 C9 138.90(15)
C4 Zr1 C9 82.7(2)
C1 Zr1 C9 110.9(3)
C10 Zr1 C9 32.75(15)
C3 Zr1 C9 112.7(3)
C2 Zr1 C9 132.34(17)
C5 Zr1 B3 118.6(3)
B2 Zr1 B3 38.12(13)
C4 Zr1 B3 136.5(2)
C1 Zr1 B3 89.0(2)
C10 Zr1 B3 107.67(17)
C3 Zr1 B3 110.8(3)
C2 Zr1 B3 84.85(19)
C9 Zr1 B3 135.46(16)
C5 Zr1 C7 133.3(2)
B2 Zr1 C7 87.13(15)
C4 Zr1 C7 134.5(2)
C1 Zr1 C7 148.7(3)
C10 Zr1 C7 52.95(15)
C3 Zr1 C7 154.6(2)
C2 Zr1 C7 173.53(19)
C9 Zr1 C7 53.53(15)
B3 Zr1 C7 88.68(17)
C5 Zr1 C6 110.8(2)
B2 Zr1 C6 100.09(16)
C4 Zr1 C6 130.0(3)
C1 Zr1 C6 117.4(3)
C10 Zr1 C6 32.08(15)
C3 Zr1 C6 161.2(2)
C2 Zr1 C6 146.6(3)
C9 Zr1 C6 53.57(16)
B3 Zr1 C6 81.91(16)
C7 Zr1 C6 31.48(15)
C5 Zr1 C8 114.0(3)
B2 Zr1 C8 107.07(16)
C4 Zr1 C8 103.6(2)
C1 Zr1 C8 143.4(3)
C10 Zr1 C8 53.80(15)
C3 Zr1 C8 124.2(3)
C2 Zr1 C8 154.2(2)
C9 Zr1 C8 32.81(14)
B3 Zr1 C8 119.90(18)
C7 Zr1 C8 32.06(14)
C6 Zr1 C8 53.03(16)
C5 Zr1 H2X 116.3(11)
B2 Zr1 H2X 67.8(11)
C4 Zr1 H2X 85.1(11)
C1 Zr1 H2X 123.2(10)
C10 Zr1 H2X 126.0(11)
C3 Zr1 H2X 72.1(10)
C2 Zr1 H2X 94.3(10)
C9 Zr1 H2X 95.9(11)
B3 Zr1 H2X 105.9(11)
C7 Zr1 H2X 87.4(10)
C6 Zr1 H2X 118.8(10)
C8 Zr1 H2X 73.0(10)
B5 Zr2 B6 38.28(13)
B5 Zr2 C18 131.41(18)
B6 Zr2 C18 106.53(17)
B5 Zr2 C15 126.25(19)
B6 Zr2 C15 102.92(17)
C18 Zr2 C15 85.36(19)
B5 Zr2 C12 85.35(18)
B6 Zr2 C12 90.58(19)
C18 Zr2 C12 137.67(19)
C15 Zr2 C12 52.77(19)
B5 Zr2 C17 140.35(19)
B6 Zr2 C17 134.76(17)
C18 Zr2 C17 32.01(16)
C15 Zr2 C17 92.5(2)
C12 Zr2 C17 130.87(19)
B5 Zr2 C11 95.07(19)
B6 Zr2 C11 80.06(16)
C18 Zr2 C11 112.7(2)
C15 Zr2 C11 31.62(16)
C12 Zr2 C11 31.46(18)
C17 Zr2 C11 124.1(2)
B5 Zr2 C13 110.1(2)
B6 Zr2 C13 123.98(19)
C18 Zr2 C13 118.5(2)
C15 Zr2 C13 53.26(18)
C12 Zr2 C13 33.47(19)
C17 Zr2 C13 99.4(2)
C11 Zr2 C13 53.49(19)
B5 Zr2 C14 138.48(18)
B6 Zr2 C14 131.99(15)
C18 Zr2 C14 88.56(19)
C15 Zr2 C14 31.68(15)
C12 Zr2 C14 53.28(17)
C17 Zr2 C14 78.67(18)
C11 Zr2 C14 52.39(17)
C13 Zr2 C14 31.99(16)
B5 Zr2 C16 109.9(2)
B6 Zr2 C16 122.69(18)
C18 Zr2 C16 53.37(18)
C15 Zr2 C16 123.8(2)
C12 Zr2 C16 142.9(2)
C17 Zr2 C16 32.19(17)
C11 Zr2 C16 154.6(2)
C13 Zr2 C16 110.8(2)
C14 Zr2 C16 103.1(2)
B5 Zr2 C20 87.85(18)
B6 Zr2 C20 90.22(17)
C18 Zr2 C20 53.08(17)
C15 Zr2 C20 138.44(19)
C12 Zr2 C20 168.0(2)
C17 Zr2 C20 53.42(17)
C11 Zr2 C20 159.8(2)
C13 Zr2 C20 143.2(2)
C14 Zr2 C20 132.02(17)
C16 Zr2 C20 32.87(17)
B5 Zr2 C19 99.67(17)
B6 Zr2 C19 81.95(15)
C18 Zr2 C19 31.93(15)
C15 Zr2 C19 110.73(19)
C12 Zr2 C19 160.0(2)
C17 Zr2 C19 52.86(17)
C11 Zr2 C19 128.5(2)
C13 Zr2 C19 150.0(2)
C14 Zr2 C19 120.35(18)
C16 Zr2 C19 53.30(18)
C20 Zr2 C19 31.68(15)
B5 Zr2 H5X 68.8(15)
B6 Zr2 H5X 107.1(15)
C18 Zr2 H5X 125.0(14)
C15 Zr2 H5X 126.6(14)
C12 Zr2 H5X 83.6(14)
C17 Zr2 H5X 96.3(14)
C11 Zr2 H5X 115.0(14)
C13 Zr2 H5X 73.3(14)
C14 Zr2 H5X 99.6(14)
C16 Zr2 H5X 71.9(14)
C20 Zr2 H5X 84.7(14)
C19 Zr2 H5X 116.4(14)

loop_
_geom_bond_atom_site_label_1
_geom_bond_atom_site_label_2
_geom_bond_distance
C1 C5 1.292(9)
C1 C2 1.343(9)
C1 Zr1 2.448(5)
C1 H1 0.9300
C2 C3 1.305(8)
C2 Zr1 2.477(5)
C2 H2 0.9300
C3 C4 1.351(9)
C3 Zr1 2.471(5)
C3 H3 0.9300
C4 C5 1.321(10)
C4 Zr1 2.447(5)
C4 H4 0.9300
C5 Zr1 2.434(5)
C5 H5 0.9300
C6 C7 1.350(6)
C6 C10 1.369(6)
C6 Zr1 2.490(4)
C6 H6 0.9300
C7 C8 1.376(6)
C7 Zr1 2.486(4)
C7 H7 0.9300
C8 C9 1.404(6)
C8 Zr1 2.494(4)
C8 H8 0.9300
C9 C10 1.393(6)
C9 Zr1 2.479(4)
C9 H9 0.9300
C10 Zr1 2.464(4)
C10 H10 0.9300
C11 C12 1.344(8)
C11 C15 1.350(7)
C11 Zr2 2.482(5)
C11 H11 0.9300
C12 C13 1.429(8)
C12 Zr2 2.477(5)
C12 H12 0.9300
C13 C14 1.370(7)
C13 Zr2 2.484(5)
C13 H13 0.9300
C14 C15 1.355(6)
C14 Zr2 2.488(4)
C14 H14 0.9300
C15 Zr2 2.475(5)
C15 H15 0.9300
C16 C17 1.378(7)
C16 C20 1.411(7)
C16 Zr2 2.492(5)
C16 H16 0.9300
C17 C18 1.365(7)
C17 Zr2 2.480(5)
C17 H17 0.9300
C18 C19 1.369(7)
C18 Zr2 2.472(5)
C18 H18 0.9300
C19 C20 1.364(7)
C19 Zr2 2.503(5)
C19 H19 0.9300
C20 Zr2 2.495(5)
C20 H20 0.9300
C21 C22 1.379(12)
C21 C26 1.377(12)
C21 C27 1.477(14)
C22 C23 1.386(10)
C22 H22 0.9300
C23 C24 1.337(10)
C23 H23 0.9300
C24 C25 1.395(11)
C24 H24 0.9300
C25 C26 1.371(10)
C25 H25 0.9300
C26 H26 0.9300
C27 H27A 0.9600
C27 H27B 0.9600
C27 H27C 0.9600
C21' C26' 1.370(19)
C21' C22' 1.379(19)
C21' C27' 1.519(19)
C22' C23' 1.372(18)
C22' H22' 0.9300
C23' C24' 1.364(19)
C23' H23' 0.9300
C24' C25' 1.362(19)
C24' H24' 0.9300
C25' C26' 1.373(18)
C25' H25' 0.9300
C26' H26' 0.9300
C27' H27D 0.9600
C27' H27E 0.9600
C27' H27F 0.9600
B1 B2 1.761(5)
B1 Zr1 2.561(4)
B1 H1X 1.10(3)
B1 H2X 1.20(4)
B1 H3X 1.09(4)
B2 B3 1.606(5)
B2 B6 1.656(6)
B2 B7 1.879(6)
B2 B8 1.880(6)
B2 Zr1 2.437(4)
B3 B4 1.648(6)
B3 B7 1.788(7)
B3 B8 1.788(7)
B3 Zr1 2.479(4)
B3 H3A 1.1000
B4 B5 1.647(6)
B4 B7 1.775(8)
B4 B8 1.784(8)
B4 H8X 1.08(4)
B5 B6 1.615(6)
B5 B9 1.766(6)
B5 B7 1.844(7)
B5 B8 1.855(7)
B5 Zr2 2.453(4)
B6 B7 1.794(6)
B6 B8 1.798(6)
B6 Zr2 2.472(4)
B6 H6A 1.1000
B7 H7A 1.1000
B8 H8A 1.1000
B9 Zr2 2.550(5)
B9 H5X 1.22(5)
B9 H6X 1.15(5)
B9 H7X 1.12(4)
Zr1 H2X 1.95(3)
Zr2 H5X 1.97(5)

loop_
_geom_torsion_atom_site_label_1
_geom_torsion_atom_site_label_2
_geom_torsion_atom_site_label_3
_geom_torsion_atom_site_label_4
_geom_torsion
C5 C1 C2 C3 -1.0(7)
Zr1 C1 C2 C3 66.8(4)
C5 C1 C2 Zr1 -67.8(5)
C1 C2 C3 C4 0.0(7)
Zr1 C2 C3 C4 65.9(4)
C1 C2 C3 Zr1 -65.8(4)
C2 C3 C4 C5 1.0(7)
Zr1 C3 C4 C5 68.1(4)
C2 C3 C4 Zr1 -67.1(4)
C2 C1 C5 C4 1.7(8)
Zr1 C1 C5 C4 -67.0(5)
C2 C1 C5 Zr1 68.7(5)
C3 C4 C5 C1 -1.6(8)
Zr1 C4 C5 C1 67.3(5)
C3 C4 C5 Zr1 -69.0(4)
C10 C6 C7 C8 -1.3(6)
Zr1 C6 C7 C8 -66.6(3)
C10 C6 C7 Zr1 65.3(3)
C6 C7 C8 C9 0.9(5)
Zr1 C7 C8 C9 -65.9(3)
C6 C7 C8 Zr1 66.7(3)
C7 C8 C9 C10 -0.1(5)
Zr1 C8 C9 C10 -66.4(3)
C7 C8 C9 Zr1 66.3(3)
C7 C6 C10 C9 1.2(5)
Zr1 C6 C10 C9 67.3(3)
C7 C6 C10 Zr1 -66.1(3)
C8 C9 C10 C6 -0.7(5)
Zr1 C9 C10 C6 -67.9(3)
C8 C9 C10 Zr1 67.2(3)
C15 C11 C12 C13 0.8(7)
Zr2 C11 C12 C13 66.8(4)
C15 C11 C12 Zr2 -66.0(4)
C11 C12 C13 C14 0.3(6)
Zr2 C12 C13 C14 67.6(4)
C11 C12 C13 Zr2 -67.4(4)
C12 C13 C14 C15 -1.2(6)
Zr2 C13 C14 C15 65.6(4)
C12 C13 C14 Zr2 -66.8(4)
C12 C11 C15 C14 -1.5(6)
Zr2 C11 C15 C14 -67.6(4)
C12 C11 C15 Zr2 66.1(4)
C13 C14 C15 C11 1.7(6)
Zr2 C14 C15 C11 67.5(4)
C13 C14 C15 Zr2 -65.8(4)
C20 C16 C17 C18 0.4(6)
Zr2 C16 C17 C18 -66.3(4)
C20 C16 C17 Zr2 66.7(4)
C16 C17 C18 C19 -1.4(6)
Zr2 C17 C18 C19 -68.1(4)
C16 C17 C18 Zr2 66.8(4)
C17 C18 C19 C20 1.8(6)
Zr2 C18 C19 C20 -65.7(4)
C17 C18 C19 Zr2 67.5(4)
C18 C19 C20 C16 -1.5(6)
Zr2 C19 C20 C16 -66.5(4)
C18 C19 C20 Zr2 65.0(4)
C17 C16 C20 C19 0.7(6)
Zr2 C16 C20 C19 67.2(4)
C17 C16 C20 Zr2 -66.6(4)
C26 C21 C22 C23 -1(3)
C27 C21 C22 C23 -179.8(17)
C21 C22 C23 C24 4(3)
C22 C23 C24 C25 -5(2)
C23 C24 C25 C26 3(3)
C24 C25 C26 C21 0(3)
C22 C21 C26 C25 -1(3)
C27 C21 C26 C25 178(2)
C26' C21' C22' C23' -8(7)
C27' C21' C22' C23' -179(4)
C21' C22' C23' C24' 6(7)
C22' C23' C24' C25' 0(6)
C23' C24' C25' C26' -3(7)
C22' C21' C26' C25' 5(9)
C27' C21' C26' C25' 177(5)
C24' C25' C26' C21' 1(9)
Zr1 B1 B2 B3 1.3(6)
Zr1 B1 B2 B6 179.8(3)
Zr1 B1 B2 B7 110.5(4)
Zr1 B1 B2 B8 -110.6(4)
B6 B2 B3 B4 -0.2(5)
B1 B2 B3 B4 178.4(6)
B7 B2 B3 B4 45.2(4)
B8 B2 B3 B4 -45.7(4)
Zr1 B2 B3 B4 179.7(4)
B6 B2 B3 B7 -45.3(3)
B1 B2 B3 B7 133.2(6)
B8 B2 B3 B7 -90.9(3)
Zr1 B2 B3 B7 134.5(2)
B6 B2 B3 B8 45.5(3)
B1 B2 B3 B8 -135.9(6)
B7 B2 B3 B8 90.9(3)
Zr1 B2 B3 B8 -134.6(3)
B6 B2 B3 Zr1 -179.9(3)
B1 B2 B3 Zr1 -1.3(6)
B7 B2 B3 Zr1 -134.5(2)
B8 B2 B3 Zr1 134.6(3)
B2 B3 B4 B5 0.1(6)
B7 B3 B4 B5 47.7(4)
B8 B3 B4 B5 -47.9(4)
B2 B3 B4 B7 -47.6(4)
B8 B3 B4 B7 -95.7(3)
B2 B3 B4 B8 48.0(4)
B7 B3 B4 B8 95.7(3)
B3 B4 B5 B6 0.0(6)
B7 B4 B5 B6 46.6(3)
B8 B4 B5 B6 -46.5(3)
B3 B4 B5 B9 -178.9(5)
B7 B4 B5 B9 -132.3(5)
B8 B4 B5 B9 134.7(5)
B3 B4 B5 B7 -46.6(4)
B8 B4 B5 B7 -93.1(3)
B3 B4 B5 B8 46.5(4)
B7 B4 B5 B8 93.1(3)
B4 B5 B6 B2 -0.1(5)
B9 B5 B6 B2 178.1(7)
B7 B5 B6 B2 45.8(3)
B8 B5 B6 B2 -46.0(3)
Zr2 B5 B6 B2 -179.2(3)
B4 B5 B6 B7 -45.9(4)
B9 B5 B6 B7 132.3(9)
B8 B5 B6 B7 -91.8(3)
Zr2 B5 B6 B7 135.0(3)
B4 B5 B6 B8 45.9(4)
B9 B5 B6 B8 -135.9(9)
B7 B5 B6 B8 91.8(3)
Zr2 B5 B6 B8 -133.2(3)
B4 B5 B6 Zr2 179.1(4)
B9 B5 B6 Zr2 -2.7(8)
B7 B5 B6 Zr2 -135.0(3)
B8 B5 B6 Zr2 133.2(3)
B3 B2 B6 B5 0.2(5)
B1 B2 B6 B5 -179.0(4)
B7 B2 B6 B5 -45.5(4)
B8 B2 B6 B5 45.9(4)
B3 B2 B6 B7 45.6(3)
B1 B2 B6 B7 -133.5(4)
B8 B2 B6 B7 91.4(3)
B3 B2 B6 B8 -45.7(3)
B1 B2 B6 B8 135.1(4)
B7 B2 B6 B8 -91.4(3)
B5 B4 B7 B3 -129.3(4)
B8 B4 B7 B3 -63.1(3)
B3 B4 B7 B6 89.9(3)
B5 B4 B7 B6 -39.5(3)
B8 B4 B7 B6 26.8(3)
B3 B4 B7 B5 129.3(4)
B8 B4 B7 B5 66.3(3)
B3 B4 B7 B2 36.3(3)
B5 B4 B7 B2 -93.0(3)
B8 B4 B7 B2 -26.8(3)
B2 B3 B7 B4 131.3(4)
B8 B3 B7 B4 63.0(3)
Zr1 B3 B7 B4 -179.6(4)
B2 B3 B7 B6 39.8(3)
B4 B3 B7 B6 -91.6(3)
B8 B3 B7 B6 -28.6(3)
Zr1 B3 B7 B6 88.8(3)
B2 B3 B7 B5 92.4(3)
B4 B3 B7 B5 -39.0(3)
B8 B3 B7 B5 24.0(3)
Zr1 B3 B7 B5 141.4(2)
B4 B3 B7 B2 -131.3(4)
B8 B3 B7 B2 -68.4(3)
Zr1 B3 B7 B2 49.1(2)
B5 B6 B7 B4 40.4(3)
B2 B6 B7 B4 -93.8(3)
B8 B6 B7 B4 -26.6(3)
Zr2 B6 B7 B4 89.0(3)
B5 B6 B7 B3 95.5(3)
B2 B6 B7 B3 -38.7(2)
B8 B6 B7 B3 28.5(3)
Zr2 B6 B7 B3 144.1(2)
B2 B6 B7 B5 -134.2(3)
B8 B6 B7 B5 -67.0(3)
Zr2 B6 B7 B5 48.6(3)
B5 B6 B7 B2 134.2(3)
B8 B6 B7 B2 67.2(2)
Zr2 B6 B7 B2 -177.2(3)
B6 B5 B7 B4 -127.0(4)
B9 B5 B7 B4 92.8(6)
B8 B5 B7 B4 -62.9(3)
Zr2 B5 B7 B4 -175.4(4)
B6 B5 B7 B3 -87.4(3)
B4 B5 B7 B3 39.5(3)
B9 B5 B7 B3 132.3(5)
B8 B5 B7 B3 -23.3(3)
Zr2 B5 B7 B3 -135.8(3)
B4 B5 B7 B6 127.0(4)
B9 B5 B7 B6 -140.3(6)
B8 B5 B7 B6 64.1(3)
Zr2 B5 B7 B6 -48.4(3)
B6 B5 B7 B2 -35.4(3)
B4 B5 B7 B2 91.6(3)
B9 B5 B7 B2 -175.6(5)
B8 B5 B7 B2 28.8(3)
Zr2 B5 B7 B2 -83.8(3)
B3 B2 B7 B4 -38.1(3)
B6 B2 B7 B4 89.2(3)
B1 B2 B7 B4 179.5(4)
B8 B2 B7 B4 25.8(3)
Zr1 B2 B7 B4 -87.2(3)
B6 B2 B7 B3 127.3(3)
B1 B2 B7 B3 -142.4(5)
B8 B2 B7 B3 63.9(3)
Zr1 B2 B7 B3 -49.1(3)
B3 B2 B7 B6 -127.3(3)
B1 B2 B7 B6 90.3(5)
B8 B2 B7 B6 -63.4(2)
Zr1 B2 B7 B6 -176.4(3)
B3 B2 B7 B5 -92.4(3)
B6 B2 B7 B5 34.9(3)
B1 B2 B7 B5 125.2(4)
B8 B2 B7 B5 -28.5(3)
Zr1 B2 B7 B5 -141.5(2)
B5 B4 B8 B3 129.3(4)
B7 B4 B8 B3 63.3(3)
B3 B4 B8 B6 -90.0(3)
B5 B4 B8 B6 39.3(3)
B7 B4 B8 B6 -26.7(3)
B3 B4 B8 B5 -129.3(4)
B7 B4 B8 B5 -66.0(3)
B3 B4 B8 B2 -36.5(3)
B5 B4 B8 B2 92.8(3)
B7 B4 B8 B2 26.8(3)
B2 B3 B8 B4 -131.0(4)
B7 B3 B8 B4 -62.6(3)
Zr1 B3 B8 B4 180.0(4)
B2 B3 B8 B6 -39.8(3)
B4 B3 B8 B6 91.2(3)
B7 B3 B8 B6 28.5(3)
Zr1 B3 B8 B6 -88.9(3)
B2 B3 B8 B5 -92.2(3)
B4 B3 B8 B5 38.8(3)
B7 B3 B8 B5 -23.8(3)
Zr1 B3 B8 B5 -141.2(3)
B4 B3 B8 B2 131.0(4)
B7 B3 B8 B2 68.4(3)
Zr1 B3 B8 B2 -49.0(2)
B5 B6 B8 B4 -40.1(3)
B2 B6 B8 B4 93.8(3)
B7 B6 B8 B4 26.5(3)
Zr2 B6 B8 B4 -90.2(3)
B5 B6 B8 B3 -95.1(3)
B2 B6 B8 B3 38.8(2)
B7 B6 B8 B3 -28.5(3)
Zr2 B6 B8 B3 -145.2(2)
B2 B6 B8 B5 133.9(3)
B7 B6 B8 B5 66.6(3)
Zr2 B6 B8 B5 -50.1(3)
B5 B6 B8 B2 -133.9(3)
B7 B6 B8 B2 -67.3(2)
Zr2 B6 B8 B2 176.0(3)
B6 B5 B8 B4 127.0(4)
B9 B5 B8 B4 -91.8(6)
B7 B5 B8 B4 62.8(3)
Zr2 B5 B8 B4 176.7(4)
B6 B5 B8 B3 87.5(3)
B4 B5 B8 B3 -39.5(3)
B9 B5 B8 B3 -131.3(5)
B7 B5 B8 B3 23.3(3)
Zr2 B5 B8 B3 137.2(3)
B4 B5 B8 B6 -127.0(4)
B9 B5 B8 B6 141.2(6)
B7 B5 B8 B6 -64.2(3)
Zr2 B5 B8 B6 49.7(3)
B6 B5 B8 B2 35.5(2)
B4 B5 B8 B2 -91.5(3)
B9 B5 B8 B2 176.7(5)
B7 B5 B8 B2 -28.7(3)
Zr2 B5 B8 B2 85.2(3)
B3 B2 B8 B4 38.3(3)
B6 B2 B8 B4 -88.9(3)
B1 B2 B8 B4 -178.5(4)
B7 B2 B8 B4 -25.6(3)
Zr1 B2 B8 B4 87.4(3)
B6 B2 B8 B3 -127.2(3)
B1 B2 B8 B3 143.2(5)
B7 B2 B8 B3 -63.9(3)
Zr1 B2 B8 B3 49.1(3)
B3 B2 B8 B6 127.2(3)
B1 B2 B8 B6 -89.6(5)
B7 B2 B8 B6 63.3(2)
Zr1 B2 B8 B6 176.3(3)
B3 B2 B8 B5 92.2(3)
B6 B2 B8 B5 -34.9(2)
B1 B2 B8 B5 -124.6(5)
B7 B2 B8 B5 28.3(3)
Zr1 B2 B8 B5 141.3(2)
B6 B5 B9 Zr2 2.7(8)
B4 B5 B9 Zr2 -179.2(5)
B7 B5 B9 Zr2 109.9(5)
B8 B5 B9 Zr2 -108.1(5)
